data_7206966
loop_
_publ_author_name
'Gao, Jiabin'
'Bhadbhade, Mohan M.'
'Bishop, Roger'

_publ_section_title
;
 Different crystal forms of a rich hydrogen bond acceptor compound
 resulting from alternative C--H&#x22EF;O and orthogonal
 C&#xE001;O&#x22EF;C&#xE001;O molecular interaction patterns
;
_journal_issue 1
_journal_name_full CrystEngComm
_journal_page_first 138
_journal_paper_doi 10.1039/c1ce05728f
_journal_volume 14
_journal_year 2012
_chemical_formula_sum 'C20 H23 O10'
_chemical_formula_weight 423.38
_chemical_name_systematic
;
?
;
_space_group_IT_number 14
_symmetry_cell_setting monoclinic
_symmetry_space_group_name_Hall '-P 2ybc'
_symmetry_space_group_name_H-M 'P 1 21/c 1'
_atom_sites_solution_hydrogens geom
_atom_sites_solution_primary direct
_atom_sites_solution_secondary difmap
_audit_creation_method SHELXL-97
_cell_angle_alpha 90.00
_cell_angle_beta 93.1040(10)
_cell_angle_gamma 90.00
_cell_formula_units_Z 4
_cell_length_a 11.0883(5)
_cell_length_b 8.5689(3)
_cell_length_c 21.5332(9)
_cell_measurement_reflns_used 9898
_cell_measurement_temperature 150(2)
_cell_measurement_theta_max 30.577
_cell_measurement_theta_min 2.559
_cell_volume 2042.97(14)
_computing_cell_refinement '<i>SAINT</i> (Bruker, 2007)'
_computing_data_collection '<i>APEX2</i> (Bruker, 2007)'
_computing_data_reduction '<i>SAINT</i> '
_computing_molecular_graphics '<i>SHELXTL-Plus</i> (Sheldrick, 2008)'
_computing_structure_refinement '<i>SHELXL-97</i> (Sheldrick, 2008)'
_computing_structure_solution '<i>SHELXS-97</i> (Sheldrick, 2008)'
_diffrn_ambient_temperature 150(2)
_diffrn_measured_fraction_theta_full 0.996
_diffrn_measured_fraction_theta_max 0.996
_diffrn_measurement_device_type 'Bruker Kappa APEXII CCD Diffractometer'
_diffrn_measurement_method '\f scans and \w scans with \k offsets'
_diffrn_radiation_monochromator graphite
_diffrn_radiation_source 'fine-focus sealed tube'
_diffrn_radiation_type MoK\a
_diffrn_radiation_wavelength 0.71073
_diffrn_reflns_av_R_equivalents 0.0452
_diffrn_reflns_av_sigmaI/netI 0.0326
_diffrn_reflns_limit_h_max 11
_diffrn_reflns_limit_h_min -13
_diffrn_reflns_limit_k_max 10
_diffrn_reflns_limit_k_min -10
_diffrn_reflns_limit_l_max 25
_diffrn_reflns_limit_l_min -25
_diffrn_reflns_number 14126
_diffrn_reflns_theta_full 25.00
_diffrn_reflns_theta_max 25.00
_diffrn_reflns_theta_min 2.57
_exptl_absorpt_coefficient_mu 0.111
_exptl_absorpt_correction_T_max 0.9596
_exptl_absorpt_correction_T_min 0.9509
_exptl_absorpt_correction_type multi-scan
_exptl_absorpt_process_details '<i>SADABS</i> (Bruker, 2001)'
_exptl_crystal_colour Colourless
_exptl_crystal_density_diffrn 1.377
_exptl_crystal_density_method 'not measured'
_exptl_crystal_description Blocks
_exptl_crystal_F_000 892
_exptl_crystal_size_max 0.46
_exptl_crystal_size_mid 0.44
_exptl_crystal_size_min 0.37
_refine_diff_density_max 0.299
_refine_diff_density_min -0.218
_refine_diff_density_rms 0.047
_refine_ls_extinction_method none
_refine_ls_goodness_of_fit_ref 1.046
_refine_ls_hydrogen_treatment constr
_refine_ls_matrix_type full
_refine_ls_number_parameters 276
_refine_ls_number_reflns 3587
_refine_ls_number_restraints 0
_refine_ls_restrained_S_all 1.046
_refine_ls_R_factor_all 0.0393
_refine_ls_R_factor_gt 0.0355
_refine_ls_shift/su_max 0.000
_refine_ls_shift/su_mean 0.000
_refine_ls_structure_factor_coef Fsqd
_refine_ls_weighting_details 'calc w=1/[\s^2^(Fo^2^)+(0.0494P)^2^+0.7618P] where P=(Fo^2^+2Fc^2^)/3'
_refine_ls_weighting_scheme calc
_refine_ls_wR_factor_gt 0.0953
_refine_ls_wR_factor_ref 0.1003
_reflns_number_gt 3242
_reflns_number_total 3587
_reflns_threshold_expression >2sigma(I)
_cod_data_source_file c1ce05728f.txt
_cod_data_source_block jaibin18
_cod_depositor_comments
;
The following automatic conversions were performed:

'_symmetry_cell_setting' value 'Monoclinic' changed to 'monoclinic'
according to /home/saulius/struct/CIF-dictionaries/cif_core.dic
dictionary named 'cif_core.dic' version 2.4.1 from
2010-06-29.

'_exptl_absorpt_correction_type' value 'Multi-scan'
changed to 'multi-scan' according to
/home/saulius/struct/CIF-dictionaries/cif_core.dic dictionary named
'cif_core.dic' version 2.4.1 from 2010-06-29.

Automatic conversion script
Id: cif_fix_values 1715 2011-07-08 13:25:40Z adriana 
;
_cod_original_sg_symbol_H-M P2(1)/c
_cod_database_code 7206966

loop_
_symmetry_equiv_pos_as_xyz
'x, y, z'
'-x, y+1/2, -z+1/2'
'-x, -y, -z'
'x, -y-1/2, z-1/2'

loop_
_atom_site_label
_atom_site_type_symbol
_atom_site_fract_x
_atom_site_fract_y
_atom_site_fract_z
_atom_site_U_iso_or_equiv
_atom_site_adp_type
_atom_site_occupancy
_atom_site_symmetry_multiplicity
_atom_site_calc_flag
_atom_site_refinement_flags
O1 O 0.56662(9) 0.62450(12) 0.31701(4) 0.0336(3) Uani 1 1 d .
H1O1 H 0.6381 0.6084 0.3076 0.050 Uiso 1 1 calc R
O2 O 0.25661(9) 0.92947(11) 0.09351(4) 0.0302(2) Uani 1 1 d .
H1O2 H 0.1887 0.9590 0.1045 0.045 Uiso 1 1 calc R
O3 O 0.73140(9) 0.55520(12) 0.23335(5) 0.0331(3) Uani 1 1 d .
O4 O 0.66192(9) 0.54565(12) 0.13293(5) 0.0316(2) Uani 1 1 d .
O5 O 0.30429(10) 0.40027(12) 0.31600(5) 0.0389(3) Uani 1 1 d .
O6 O 0.27121(10) 0.62035(14) 0.36771(5) 0.0388(3) Uani 1 1 d .
O7 O 0.06818(9) 0.90993(12) 0.16409(5) 0.0322(2) Uani 1 1 d .
O8 O 0.08032(8) 0.73433(12) 0.24223(5) 0.0311(2) Uani 1 1 d .
O9 O 0.37722(10) 0.59923(13) 0.02310(5) 0.0373(3) Uani 1 1 d .
O10 O 0.50682(9) 0.80023(12) 0.02604(4) 0.0325(2) Uani 1 1 d .
C1 C 0.41694(11) 0.59322(15) 0.16195(6) 0.0212(3) Uani 1 1 d .
H1 H 0.4100 0.4953 0.1367 0.025 Uiso 1 1 calc R
C2 C 0.52336(12) 0.58550(15) 0.20774(6) 0.0231(3) Uani 1 1 d .
C3 C 0.49290(12) 0.61518(15) 0.26583(6) 0.0235(3) Uani 1 1 d .
C4 C 0.36037(12) 0.64486(15) 0.27144(6) 0.0229(3) Uani 1 1 d .
H4 H 0.3466 0.7568 0.2822 0.027 Uiso 1 1 calc R
C5 C 0.30718(11) 0.61023(15) 0.20438(6) 0.0213(3) Uani 1 1 d .
H5 H 0.2583 0.5121 0.2037 0.026 Uiso 1 1 calc R
C6 C 0.23582(12) 0.74158(15) 0.17448(6) 0.0225(3) Uani 1 1 d .
C7 C 0.29440(12) 0.80859(15) 0.12860(6) 0.0227(3) Uani 1 1 d .
C8 C 0.41622(12) 0.73915(15) 0.11909(6) 0.0223(3) Uani 1 1 d .
H8 H 0.4809 0.8134 0.1342 0.027 Uiso 1 1 calc R
C9 C 0.64828(12) 0.56185(15) 0.19342(6) 0.0255(3) Uani 1 1 d .
C10 C 0.78441(15) 0.5273(2) 0.11390(9) 0.0466(4) Uani 1 1 d .
H10A H 0.8312 0.6211 0.1251 0.070 Uiso 1 1 calc R
H10B H 0.7833 0.5117 0.0688 0.070 Uiso 1 1 calc R
H10C H 0.8216 0.4365 0.1350 0.070 Uiso 1 1 calc R
C11 C 0.30887(12) 0.53960(16) 0.32005(6) 0.0262(3) Uani 1 1 d .
C12 C 0.22391(19) 0.5274(3) 0.41735(8) 0.0556(5) Uani 1 1 d .
H12A H 0.1500 0.4743 0.4019 0.083 Uiso 1 1 calc R
H12B H 0.2057 0.5955 0.4522 0.083 Uiso 1 1 calc R
H12C H 0.2841 0.4496 0.4314 0.083 Uiso 1 1 calc R
C13 C 0.12111(12) 0.80389(16) 0.19237(6) 0.0251(3) Uani 1 1 d .
C14 C -0.03116(14) 0.7957(2) 0.26479(8) 0.0425(4) Uani 1 1 d .
H14A H -0.0194 0.9050 0.2771 0.064 Uiso 1 1 calc R
H14B H -0.0541 0.7346 0.3008 0.064 Uiso 1 1 calc R
H14C H -0.0953 0.7889 0.2318 0.064 Uiso 1 1 calc R
C15 C 0.43047(12) 0.70188(16) 0.05090(6) 0.0248(3) Uani 1 1 d .
C16 C 0.52742(16) 0.7771(2) -0.03927(7) 0.0415(4) Uani 1 1 d .
H16A H 0.5791 0.6856 -0.0440 0.062 Uiso 1 1 calc R
H16B H 0.5671 0.8695 -0.0555 0.062 Uiso 1 1 calc R
H16C H 0.4499 0.7606 -0.0624 0.062 Uiso 1 1 calc R
C1X C 0.08286(14) 0.5010(2) 0.04952(7) 0.0383(4) Uani 1 1 d .
H1X H 0.1405 0.5032 0.0838 0.046 Uiso 1 1 calc R
C2X C 0.04701(14) 0.35945(18) 0.02405(7) 0.0343(3) Uani 1 1 d .
C3X C 0.0990(2) 0.2083(2) 0.04924(10) 0.0631(6) Uani 1 1 d .
H3X1 H 0.0617 0.1821 0.0881 0.095 Uiso 1 1 calc R
H3X2 H 0.1864 0.2197 0.0572 0.095 Uiso 1 1 calc R
H3X3 H 0.0828 0.1249 0.0188 0.095 Uiso 1 1 calc R
C4X C -0.03636(15) 0.36105(18) -0.02596(8) 0.0395(4) Uani 1 1 d .
H4X H -0.0621 0.2651 -0.0444 0.047 Uiso 1 1 calc R

loop_
_atom_site_aniso_label
_atom_site_aniso_U_11
_atom_site_aniso_U_22
_atom_site_aniso_U_33
_atom_site_aniso_U_23
_atom_site_aniso_U_13
_atom_site_aniso_U_12
O1 0.0305(5) 0.0435(6) 0.0258(5) 0.0044(4) -0.0068(4) -0.0024(4)
O2 0.0312(5) 0.0267(5) 0.0323(5) 0.0087(4) -0.0017(4) 0.0058(4)
O3 0.0234(5) 0.0353(6) 0.0398(6) 0.0104(5) -0.0044(4) 0.0009(4)
O4 0.0246(5) 0.0375(6) 0.0333(5) -0.0010(4) 0.0059(4) 0.0030(4)
O5 0.0463(7) 0.0282(6) 0.0432(6) 0.0104(5) 0.0111(5) 0.0006(5)
O6 0.0429(6) 0.0479(7) 0.0264(5) -0.0002(5) 0.0106(4) 0.0020(5)
O7 0.0271(5) 0.0329(5) 0.0360(6) 0.0020(4) -0.0032(4) 0.0090(4)
O8 0.0231(5) 0.0350(5) 0.0355(5) 0.0039(4) 0.0062(4) 0.0034(4)
O9 0.0379(6) 0.0456(6) 0.0283(5) -0.0080(5) 0.0004(4) -0.0103(5)
O10 0.0419(6) 0.0321(5) 0.0239(5) 0.0034(4) 0.0069(4) -0.0045(4)
C1 0.0225(6) 0.0189(6) 0.0220(6) -0.0008(5) 0.0003(5) 0.0004(5)
C2 0.0227(7) 0.0196(6) 0.0267(7) 0.0046(5) -0.0009(5) -0.0002(5)
C3 0.0250(7) 0.0199(6) 0.0250(7) 0.0047(5) -0.0035(5) -0.0026(5)
C4 0.0258(7) 0.0197(6) 0.0230(6) 0.0008(5) 0.0002(5) 0.0012(5)
C5 0.0210(6) 0.0193(6) 0.0234(6) 0.0008(5) 0.0002(5) 0.0002(5)
C6 0.0220(6) 0.0217(6) 0.0234(6) -0.0008(5) -0.0027(5) 0.0005(5)
C7 0.0252(7) 0.0192(6) 0.0231(6) -0.0007(5) -0.0046(5) 0.0006(5)
C8 0.0223(6) 0.0220(6) 0.0224(6) 0.0009(5) -0.0013(5) -0.0006(5)
C9 0.0255(7) 0.0191(6) 0.0318(7) 0.0052(5) 0.0005(6) 0.0003(5)
C10 0.0292(8) 0.0626(11) 0.0494(10) -0.0042(9) 0.0144(7) 0.0012(8)
C11 0.0226(7) 0.0305(8) 0.0255(7) 0.0037(6) 0.0008(5) 0.0039(5)
C12 0.0539(11) 0.0830(15) 0.0316(9) 0.0108(9) 0.0175(8) -0.0025(10)
C13 0.0223(7) 0.0249(7) 0.0274(7) -0.0025(5) -0.0037(5) -0.0002(5)
C14 0.0280(8) 0.0503(10) 0.0503(10) 0.0021(8) 0.0136(7) 0.0057(7)
C15 0.0224(7) 0.0281(7) 0.0237(7) 0.0028(5) -0.0014(5) 0.0030(5)
C16 0.0561(10) 0.0438(9) 0.0257(8) 0.0036(7) 0.0124(7) -0.0008(8)
C1X 0.0322(8) 0.0477(9) 0.0342(8) 0.0024(7) -0.0068(6) -0.0022(7)
C2X 0.0330(8) 0.0326(8) 0.0383(8) 0.0066(6) 0.0097(6) 0.0075(6)
C3X 0.0737(14) 0.0473(11) 0.0693(13) 0.0193(10) 0.0130(11) 0.0249(10)
C4X 0.0473(9) 0.0287(8) 0.0425(9) -0.0062(7) 0.0014(7) -0.0074(7)

loop_
_atom_type_symbol
_atom_type_description
_atom_type_scat_dispersion_real
_atom_type_scat_dispersion_imag
_atom_type_scat_source
C C 0.0033 0.0016 'International Tables Vol C Tables 4.2.6.8 and 6.1.1.4'
H H 0.0000 0.0000 'International Tables Vol C Tables 4.2.6.8 and 6.1.1.4'
O O 0.0106 0.0060 'International Tables Vol C Tables 4.2.6.8 and 6.1.1.4'

loop_
_geom_angle_atom_site_label_1
_geom_angle_atom_site_label_2
_geom_angle_atom_site_label_3
_geom_angle
_geom_angle_site_symmetry_1
C3 O1 H1O1 109.5 .
C7 O2 H1O2 109.5 .
C9 O4 C10 116.59(12) .
C11 O6 C12 115.16(13) .
C13 O8 C14 116.20(12) .
C15 O10 C16 116.20(12) .
C2 C1 C8 113.90(10) .
C2 C1 C5 103.25(10) .
C8 C1 C5 106.99(10) .
C2 C1 H1 110.8 .
C8 C1 H1 110.8 .
C5 C1 H1 110.8 .
C3 C2 C9 121.21(12) .
C3 C2 C1 112.18(12) .
C9 C2 C1 126.44(12) .
C2 C3 O1 127.40(13) .
C2 C3 C4 113.89(11) .
O1 C3 C4 118.69(11) .
C3 C4 C11 111.18(10) .
C3 C4 C5 102.47(10) .
C11 C4 C5 112.86(11) .
C3 C4 H4 110.0 .
C11 C4 H4 110.0 .
C5 C4 H4 110.0 .
C6 C5 C4 114.77(10) .
C6 C5 C1 103.16(10) .
C4 C5 C1 106.91(10) .
C6 C5 H5 110.6 .
C4 C5 H5 110.6 .
C1 C5 H5 110.6 .
C7 C6 C13 120.32(12) .
C7 C6 C5 111.85(12) .
C13 C6 C5 127.71(12) .
O2 C7 C6 126.81(12) .
O2 C7 C8 119.17(11) .
C6 C7 C8 113.98(11) .
C7 C8 C15 110.91(10) .
C7 C8 C1 102.35(10) .
C15 C8 C1 114.04(11) .
C7 C8 H8 109.8 .
C15 C8 H8 109.8 .
C1 C8 H8 109.8 .
O3 C9 O4 124.18(13) .
O3 C9 C2 123.20(13) .
O4 C9 C2 112.62(11) .
O4 C10 H10A 109.5 .
O4 C10 H10B 109.5 .
H10A C10 H10B 109.5 .
O4 C10 H10C 109.5 .
H10A C10 H10C 109.5 .
H10B C10 H10C 109.5 .
O5 C11 O6 124.29(13) .
O5 C11 C4 123.96(13) .
O6 C11 C4 111.75(12) .
O6 C12 H12A 109.5 .
O6 C12 H12B 109.5 .
H12A C12 H12B 109.5 .
O6 C12 H12C 109.5 .
H12A C12 H12C 109.5 .
H12B C12 H12C 109.5 .
O7 C13 O8 124.00(13) .
O7 C13 C6 122.97(13) .
O8 C13 C6 113.03(11) .
O8 C14 H14A 109.5 .
O8 C14 H14B 109.5 .
H14A C14 H14B 109.5 .
O8 C14 H14C 109.5 .
H14A C14 H14C 109.5 .
H14B C14 H14C 109.5 .
O9 C15 O10 124.82(13) .
O9 C15 C8 124.16(12) .
O10 C15 C8 111.00(11) .
O10 C16 H16A 109.5 .
O10 C16 H16B 109.5 .
H16A C16 H16B 109.5 .
O10 C16 H16C 109.5 .
H16A C16 H16C 109.5 .
H16B C16 H16C 109.5 .
C4X C1X C2X 120.95(14) 3_565
C4X C1X H1X 119.5 3_565
C2X C1X H1X 119.5 .
C4X C2X C1X 117.85(14) .
C4X C2X C3X 121.10(16) .
C1X C2X C3X 121.04(16) .
C2X C3X H3X1 109.5 .
C2X C3X H3X2 109.5 .
H3X1 C3X H3X2 109.5 .
C2X C3X H3X3 109.5 .
H3X1 C3X H3X3 109.5 .
H3X2 C3X H3X3 109.5 .
C1X C4X C2X 121.20(14) 3_565
C1X C4X H4X 119.4 3_565
C2X C4X H4X 119.4 .

loop_
_geom_bond_atom_site_label_1
_geom_bond_atom_site_label_2
_geom_bond_distance
_geom_bond_site_symmetry_2
O1 C3 1.3385(16) .
O1 H1O1 0.8400 .
O2 C7 1.3361(16) .
O2 H1O2 0.8400 .
O3 C9 1.2273(17) .
O4 C9 1.3268(17) .
O4 C10 1.4483(18) .
O5 C11 1.1980(18) .
O6 C11 1.3240(17) .
O6 C12 1.454(2) .
O7 C13 1.2257(17) .
O8 C13 1.3285(17) .
O8 C14 1.4510(18) .
O9 C15 1.2011(17) .
O10 C15 1.3277(17) .
O10 C16 1.4504(17) .
C1 C2 1.4978(17) .
C1 C8 1.5539(17) .
C1 C5 1.5677(17) .
C1 H1 1.0000 .
C2 C3 1.3375(19) .
C2 C9 1.4495(19) .
C3 C4 1.5027(18) .
C4 C11 1.5165(18) .
C4 C5 1.5586(17) .
C4 H4 1.0000 .
C5 C6 1.5007(17) .
C5 H5 1.0000 .
C6 C7 1.3406(19) .
C6 C13 1.4507(19) .
C7 C8 1.5002(18) .
C8 C15 1.5192(18) .
C8 H8 1.0000 .
C10 H10A 0.9800 .
C10 H10B 0.9800 .
C10 H10C 0.9800 .
C12 H12A 0.9800 .
C12 H12B 0.9800 .
C12 H12C 0.9800 .
C14 H14A 0.9800 .
C14 H14B 0.9800 .
C14 H14C 0.9800 .
C16 H16A 0.9800 .
C16 H16B 0.9800 .
C16 H16C 0.9800 .
C1X C4X 1.375(2) 3_565
C1X C2X 1.381(2) .
C1X H1X 0.9500 .
C2X C4X 1.381(2) .
C2X C3X 1.506(2) .
C3X H3X1 0.9800 .
C3X H3X2 0.9800 .
C3X H3X3 0.9800 .
C4X C1X 1.375(2) 3_565
C4X H4X 0.9500 .

loop_
_geom_hbond_atom_site_label_D
_geom_hbond_atom_site_label_H
_geom_hbond_atom_site_label_A
_geom_hbond_distance_DH
_geom_hbond_distance_HA
_geom_hbond_distance_DA
_geom_hbond_angle_DHA
O2 H1O2 O7 0.84 1.95 2.6547(14) 141.0
O1 H1O1 O3 0.84 2.00 2.7004(15) 139.9

loop_
_geom_torsion_atom_site_label_1
_geom_torsion_atom_site_label_2
_geom_torsion_atom_site_label_3
_geom_torsion_atom_site_label_4
_geom_torsion
_geom_torsion_site_symmetry_1
_geom_torsion_site_symmetry_4
C8 C1 C2 C3 107.60(13) . .
C5 C1 C2 C3 -8.03(14) . .
C8 C1 C2 C9 -67.60(16) . .
C5 C1 C2 C9 176.76(12) . .
C9 C2 C3 O1 -1.3(2) . .
C1 C2 C3 O1 -176.78(12) . .
C9 C2 C3 C4 176.92(11) . .
C1 C2 C3 C4 1.43(16) . .
C2 C3 C4 C11 126.71(12) . .
O1 C3 C4 C11 -54.92(15) . .
C2 C3 C4 C5 5.88(14) . .
O1 C3 C4 C5 -175.74(11) . .
C3 C4 C5 C6 -124.11(11) . .
C11 C4 C5 C6 116.24(12) . .
C3 C4 C5 C1 -10.38(12) . .
C11 C4 C5 C1 -130.04(11) . .
C2 C1 C5 C6 132.61(10) . .
C8 C1 C5 C6 12.14(13) . .
C2 C1 C5 C4 11.22(12) . .
C8 C1 C5 C4 -109.25(11) . .
C4 C5 C6 C7 108.77(13) . .
C1 C5 C6 C7 -7.13(14) . .
C4 C5 C6 C13 -67.14(17) . .
C1 C5 C6 C13 176.96(12) . .
C13 C6 C7 O2 -2.7(2) . .
C5 C6 C7 O2 -178.97(12) . .
C13 C6 C7 C8 175.23(11) . .
C5 C6 C7 C8 -1.03(16) . .
O2 C7 C8 C15 -51.14(15) . .
C6 C7 C8 C15 130.75(12) . .
O2 C7 C8 C1 -173.15(11) . .
C6 C7 C8 C1 8.73(14) . .
C2 C1 C8 C7 -125.93(11) . .
C5 C1 C8 C7 -12.51(12) . .
C2 C1 C8 C15 114.22(12) . .
C5 C1 C8 C15 -132.36(11) . .
C10 O4 C9 O3 -3.4(2) . .
C10 O4 C9 C2 177.76(13) . .
C3 C2 C9 O3 5.9(2) . .
C1 C2 C9 O3 -179.28(12) . .
C3 C2 C9 O4 -175.20(12) . .
C1 C2 C9 O4 -0.39(19) . .
C12 O6 C11 O5 1.0(2) . .
C12 O6 C11 C4 -178.18(13) . .
C3 C4 C11 O5 -64.04(17) . .
C5 C4 C11 O5 50.46(18) . .
C3 C4 C11 O6 115.13(12) . .
C5 C4 C11 O6 -130.37(12) . .
C14 O8 C13 O7 -2.9(2) . .
C14 O8 C13 C6 177.03(12) . .
C7 C6 C13 O7 6.0(2) . .
C5 C6 C13 O7 -178.39(12) . .
C7 C6 C13 O8 -173.92(12) . .
C5 C6 C13 O8 1.69(19) . .
C16 O10 C15 O9 -1.3(2) . .
C16 O10 C15 C8 -179.62(12) . .
C7 C8 C15 O9 -70.04(17) . .
C1 C8 C15 O9 44.87(18) . .
C7 C8 C15 O10 108.30(12) . .
C1 C8 C15 O10 -136.79(11) . .
C4X C1X C2X C4X 0.3(3) 3_565 .
C4X C1X C2X C3X 179.19(17) 3_565 .
C1X C2X C4X C1X -0.3(3) . 3_565
C3X C2X C4X C1X -179.19(17) . 3_565
